data_2200317
loop_
_publ_author_name
'Gould, Robert O.'
'Krieger, Matthias'
'Sharp, John T.'

_publ_contact_author
;
  Dr R. O. Gould
  Department of Chemistry
  The University of Edinburgh
  West Mains Road
  Edinburgh  EH9 3JJ
  Scotland
;
_publ_section_title
;
 7-Phenyl-5<i>H</i>-dibenz[<i>c</i>,<i>e</i>]azepine <i>N</i>-oxide
;
_journal_issue 6
_journal_name_full 'Acta Crystallographica Section E'
_journal_page_first o521
_journal_page_last o523
_journal_paper_doi 10.1107/S1600536801008042
_journal_volume 57
_journal_year 2001
_chemical_formula_iupac 'C20 H15 N O'
_chemical_formula_moiety 'C20 H15 N O'
_chemical_formula_sum 'C20 H15 N O'
_chemical_formula_weight 285.33
_chemical_melting_point 176
_chemical_name_systematic
;
7-phenyl-5H-dibenz[c,e]azepine N-oxide
;
_space_group_IT_number 14
_symmetry_cell_setting monoclinic
_symmetry_space_group_name_Hall '-P 2yn'
_symmetry_space_group_name_H-M 'P 1 21/n 1'
_audit_creation_method SHELXL-97
_cell_angle_alpha 90.00
_cell_angle_beta 101.979(8)
_cell_angle_gamma 90.00
_cell_formula_units_Z 4
_cell_length_a 11.2060(17)
_cell_length_b 9.3052(10)
_cell_length_c 14.4925(18)
_cell_measurement_reflns_used 28
_cell_measurement_temperature 220.0(10)
_cell_measurement_theta_max 42
_cell_measurement_theta_min 39
_cell_volume 1478.3(3)
_computing_cell_refinement DIF4
_computing_data_collection 'DIF4 (Stoe & Cie, 1990)'
_computing_data_reduction 'REDU4 (Stoe & Cie, 1990)'
_computing_molecular_graphics SHELXTL
_computing_publication_material SHELXTL
_computing_structure_refinement SHELXTL
_computing_structure_solution 'SHELXTL (Sheldrick, 1997)'
_diffrn_ambient_temperature 220(2)
_diffrn_measured_fraction_theta_full .954
_diffrn_measured_fraction_theta_max .954
_diffrn_measurement_device_type 'Stoe Stadi-4'
_diffrn_measurement_method \q-\w
_diffrn_radiation_monochromator graphite
_diffrn_radiation_source 'fine-focus sealed tube'
_diffrn_radiation_type CuK\a
_diffrn_radiation_wavelength 1.54180
_diffrn_reflns_av_R_equivalents .0088
_diffrn_reflns_av_sigmaI/netI .0102
_diffrn_reflns_limit_h_max 12
_diffrn_reflns_limit_h_min -13
_diffrn_reflns_limit_k_max 11
_diffrn_reflns_limit_k_min -5
_diffrn_reflns_limit_l_max 17
_diffrn_reflns_limit_l_min -16
_diffrn_reflns_number 3787
_diffrn_reflns_theta_full 69.91
_diffrn_reflns_theta_max 69.91
_diffrn_reflns_theta_min 4.56
_diffrn_standards_decay_% .0
_diffrn_standards_interval_time 120
_diffrn_standards_number 3
_exptl_absorpt_coefficient_mu .618
_exptl_absorpt_correction_T_max .865
_exptl_absorpt_correction_T_min .659
_exptl_absorpt_correction_type analytical
_exptl_crystal_colour colourless
_exptl_crystal_density_diffrn 1.282
_exptl_crystal_density_method 'not measured'
_exptl_crystal_description prism
_exptl_crystal_F_000 600
_exptl_crystal_size_max .70
_exptl_crystal_size_mid .42
_exptl_crystal_size_min .23
_refine_diff_density_max .209
_refine_diff_density_min -.174
_refine_ls_extinction_coef .0040(5)
_refine_ls_extinction_method SHELXTL
_refine_ls_goodness_of_fit_ref 1.052
_refine_ls_hydrogen_treatment mixed
_refine_ls_matrix_type full
_refine_ls_number_parameters 245
_refine_ls_number_reflns 2666
_refine_ls_number_restraints 0
_refine_ls_restrained_S_all 1.052
_refine_ls_R_factor_all .0452
_refine_ls_R_factor_gt .0399
_refine_ls_shift/su_max .017
_refine_ls_shift/su_mean .003
_refine_ls_structure_factor_coef Fsqd
_refine_ls_weighting_details 'calc w = 1/[\s^2^(Fo^2^)+(0.0578P)^2^+0.4324P] where P = (Fo^2^+2Fc^2^)/3'
_refine_ls_weighting_scheme calc
_refine_ls_wR_factor_ref .1083
_reflns_number_gt 2349
_reflns_number_total 2666
_reflns_threshold_expression I>2\s(I)
_cod_data_source_file na6075.cif
_cod_data_source_block qwikie
_cod_depositor_comments
;
The following automatic conversions were performed:
'_symmetry_cell_setting' value 'Monoclinic' changed to 'monoclinic'
according to '/home/saulius/struct/CIF-dictionaries/cif_core.dic'
dictionary named 'cif_core.dic' version 2.4.1 from
2010-06-29.

'_geom_bond_publ_flag' value 'Y' changed to 'y' according to
'/home/saulius/struct/CIF-dictionaries/cif_core.dic' dictionary named
'cif_core.dic' version 2.4.1 from 2010-06-29 (13
times).

'_geom_bond_publ_flag' value 'N' changed to 'n' according to
'/home/saulius/struct/CIF-dictionaries/cif_core.dic' dictionary named
'cif_core.dic' version 2.4.1 from 2010-06-29 (27 times).

Automatic conversion script
Id: cif_fix_enum 1527 2010-12-29 10:47:43Z saulius 

The following automatic conversions were performed:

'_symmetry_cell_setting' value 'Monoclinic' changed to 'monoclinic'
according to /home/saulius/struct/CIF-dictionaries/cif_core.dic
dictionary named 'cif_core.dic' version 2.4.1 from
2010-06-29.

'_geom_bond_publ_flag' value 'Y' changed to 'y'
according to /home/saulius/struct/CIF-dictionaries/cif_core.dic
dictionary named 'cif_core.dic' version 2.4.1 from 2010-06-29 (13
times).

'_geom_bond_publ_flag' value 'N' changed to 'n' according to
/home/saulius/struct/CIF-dictionaries/cif_core.dic dictionary named
'cif_core.dic' version 2.4.1 from 2010-06-29 (27
times).

'_geom_angle_publ_flag' value 'Y' changed to 'y' according
to /home/saulius/struct/CIF-dictionaries/cif_core.dic dictionary
named 'cif_core.dic' version 2.4.1 from 2010-06-29 (20
times).

'_geom_angle_publ_flag' value 'N' changed to 'n' according
to /home/saulius/struct/CIF-dictionaries/cif_core.dic dictionary
named 'cif_core.dic' version 2.4.1 from 2010-06-29 (46
times).

'_geom_torsion_publ_flag' value 'Y' changed to 'y' according
to /home/saulius/struct/CIF-dictionaries/cif_core.dic dictionary
named 'cif_core.dic' version 2.4.1 from 2010-06-29 (24
times).

'_geom_torsion_publ_flag' value 'N' changed to 'n' according
to /home/saulius/struct/CIF-dictionaries/cif_core.dic dictionary
named 'cif_core.dic' version 2.4.1 from 2010-06-29 (26 times).

Automatic conversion script
Id: cif_fix_values 1715 2011-07-08 13:25:40Z adriana 
;
_cod_original_sg_symbol_H-M 'P 21/n'
_cod_database_code 2200317

loop_
_symmetry_equiv_pos_as_xyz
'x, y, z'
'-x+1/2, y+1/2, -z+1/2'
'-x, -y, -z'
'x-1/2, -y-1/2, z-1/2'

loop_
_atom_site_label
_atom_site_fract_x
_atom_site_fract_y
_atom_site_fract_z
_atom_site_U_iso_or_equiv
_atom_site_adp_type
_atom_site_calc_flag
_atom_site_refinement_flags
_atom_site_occupancy
_atom_site_disorder_assembly
_atom_site_disorder_group
_atom_site_type_symbol
O1 .30052(9) .04541(10) .67275(8) .0415(3) Uani d . 1 . . O
N1 .30875(10) -.09313(12) .66734(8) .0313(3) Uani d . 1 . . N
C2 .40378(12) -.16189(14) .64955(9) .0306(3) Uani d . 1 . . C
C3 .40271(12) -.32068(15) .64083(9) .0318(3) Uani d . 1 . . C
C4 .30567(12) -.40209(15) .58800(9) .0320(3) Uani d . 1 . . C
C5 .18789(12) -.33850(14) .54084(10) .0325(3) Uani d . 1 . . C
C6 .13366(12) -.23002(14) .58494(10) .0327(3) Uani d . 1 . . C
C7 .19872(13) -.17551(16) .67904(10) .0350(3) Uani d . 1 . . C
H7A .1499(15) -.1042(18) .7052(11) .042 Uiso d . 1 . . H
H7B .2276(15) -.2579(18) .7248(12) .042 Uiso d . 1 . . H
C31 .50959(14) -.39244(17) .68383(11) .0397(4) Uani d . 1 . . C
H31 .5787(16) -.3366(19) .7187(12) .048 Uiso d . 1 . . H
C32 .52282(16) -.53871(17) .67601(12) .0447(4) Uani d . 1 . . C
H32 .6030(17) -.585(2) .7086(13) .054 Uiso d . 1 . . H
C33 .42796(15) -.61890(17) .62388(11) .0426(4) Uani d . 1 . . C
H33 .4342(16) -.723(2) .6199(12) .051 Uiso d . 1 . . H
C34 .32211(15) -.55089(15) .58056(11) .0379(3) Uani d . 1 . . C
H34 .2536(16) -.6098(19) .5455(12) .046 Uiso d . 1 . . H
C51 .12622(14) -.38864(16) .45249(11) .0400(4) Uani d . 1 . . C
H51 .1654(16) -.4653(19) .4215(12) .048 Uiso d . 1 . . H
C52 .01447(15) -.33123(18) .40979(12) .0457(4) Uani d . 1 . . C
H52 -.0290(16) -.368(2) .3493(14) .055 Uiso d . 1 . . H
C53 -.03815(15) -.22316(18) .45302(13) .0462(4) Uani d . 1 . . C
H53 -.1208(17) -.181(2) .4210(13) .055 Uiso d . 1 . . H
C54 .02103(14) -.17327(17) .54080(12) .0408(4) Uani d . 1 . . C
H54 -.0157(15) -.098(2) .5752(12) .049 Uiso d . 1 . . H
C1P .51519(12) -.08273(15) .64027(10) .0330(3) Uani d . 1 . . C
C2P .57889(14) -.1287(2) .57257(12) .0456(4) Uani d . 1 . . C
H2P .5457(17) -.211(2) .5318(13) .055 Uiso d . 1 . . H
C3P .68383(16) -.0593(2) .56069(13) .0542(5) Uani d . 1 . . C
H3P .7269(18) -.098(2) .5100(14) .065 Uiso d . 1 . . H
C4P .72907(16) .0542(2) .61841(15) .0545(5) Uani d . 1 . . C
H4P .8075(18) .103(2) .6090(14) .065 Uiso d . 1 . . H
C5P .66815(15) .09973(18) .68706(15) .0507(4) Uani d . 1 . . C
H5P .6986(18) .179(2) .7287(14) .061 Uiso d . 1 . . H
C6P .56116(14) .03295(15) .69785(12) .0395(4) Uani d . 1 . . C
H6P .5150(16) .0694(19) .7445(13) .047 Uiso d . 1 . . H

loop_
_atom_site_aniso_label
_atom_site_aniso_U_11
_atom_site_aniso_U_22
_atom_site_aniso_U_33
_atom_site_aniso_U_12
_atom_site_aniso_U_13
_atom_site_aniso_U_23
O1 .0423(6) .0273(5) .0558(7) .0024(4) .0123(5) -.0081(4)
N1 .0332(6) .0272(6) .0336(6) .0001(5) .0072(5) -.0036(4)
C2 .0301(7) .0299(7) .0311(7) -.0001(5) .0052(5) -.0018(5)
C3 .0332(8) .0294(7) .0337(7) .0012(5) .0089(6) -.0020(5)
C4 .0341(8) .0302(7) .0328(7) -.0005(5) .0095(6) -.0006(5)
C5 .0313(7) .0289(7) .0369(7) -.0040(5) .0066(6) .0022(5)
C6 .0284(7) .0311(7) .0391(7) -.0028(5) .0084(6) .0029(6)
C7 .0324(8) .0357(7) .0395(8) -.0002(6) .0136(6) -.0019(6)
C31 .0338(8) .0370(8) .0464(8) .0040(6) .0037(7) -.0029(6)
C32 .0438(9) .0385(8) .0504(9) .0120(7) .0065(7) .0000(7)
C33 .0540(10) .0302(8) .0446(8) .0070(7) .0125(7) -.0022(6)
C34 .0440(9) .0296(7) .0403(8) -.0016(6) .0090(7) -.0029(6)
C51 .0414(8) .0364(8) .0406(8) -.0047(6) .0051(7) -.0027(6)
C52 .0419(9) .0468(9) .0432(9) -.0073(7) -.0028(7) .0019(7)
C53 .0320(8) .0437(9) .0590(10) -.0031(7) .0003(7) .0083(7)
C54 .0313(8) .0368(8) .0546(9) -.0009(6) .0097(7) .0024(7)
C1P .0301(7) .0315(7) .0359(7) .0014(5) .0035(6) .0043(5)
C2P .0360(8) .0585(10) .0432(9) -.0034(7) .0101(7) -.0035(8)
C3P .0400(9) .0734(12) .0518(10) -.0031(8) .0156(8) .0088(9)
C4P .0322(9) .0557(11) .0743(12) -.0038(7) .0079(8) .0230(9)
C5P .0358(9) .0330(8) .0775(12) -.0022(7) -.0014(8) .0036(8)
C6P .0331(8) .0297(7) .0527(9) .0015(6) .0024(7) .0010(6)

loop_
_atom_type_symbol
_atom_type_description
_atom_type_scat_dispersion_real
_atom_type_scat_dispersion_imag
_atom_type_scat_source
C C .0181 .0091 'International Tables Vol C Tables 4.2.6.8 and 6.1.1.4'
H H .0000 .0000 'International Tables Vol C Tables 4.2.6.8 and 6.1.1.4'
N N .0311 .0180 'International Tables Vol C Tables 4.2.6.8 and 6.1.1.4'
O O .0492 .0322 'International Tables Vol C Tables 4.2.6.8 and 6.1.1.4'

loop_
_geom_angle_atom_site_label_1
_geom_angle_atom_site_label_2
_geom_angle_atom_site_label_3
_geom_angle
_geom_angle_publ_flag
C7 N1 C2 119.69(11) y
N1 C2 C3 120.65(12) y
C2 C3 C4 124.89(12) y
C3 C4 C5 123.28(12) y
C4 C5 C6 120.56(13) y
C5 C6 C7 119.05(13) y
C6 C7 N1 109.20(11) y
O1 N1 C7 115.70(11) y
O1 N1 C2 124.57(11) y
C1P C2 N1 120.62(12) y
C1P C2 C3 118.71(11) y
C31 C3 C2 116.51(13) y
C31 C3 C4 118.47(13) y
C34 C4 C3 118.15(13) y
C34 C4 C5 118.57(13) y
C51 C5 C4 120.82(13) y
C51 C5 C6 118.59(13) y
C54 C6 C5 120.07(14) y
C54 C6 C7 120.88(13) y
N1 C7 H7A 103.7(10) n
C6 C7 H7A 112.0(10) n
N1 C7 H7B 107.6(9) n
C6 C7 H7B 111.5(9) n
H7A C7 H7B 112.5(13) n
C32 C31 C3 122.14(15) y
C32 C31 H31 118.6(10) n
C3 C31 H31 119.2(10) n
C31 C32 C33 119.55(15) n
C31 C32 H32 118.5(11) n
C33 C32 H32 122.0(11) n
C34 C33 C32 119.46(14) n
C34 C33 H33 119.8(11) n
C32 C33 H33 120.7(11) n
C33 C34 C4 122.22(14) n
C33 C34 H34 118.8(10) n
C4 C34 H34 119.0(10) n
C52 C51 C5 120.56(15) n
C52 C51 H51 121.3(10) n
C5 C51 H51 118.1(10) n
C53 C52 C51 120.70(15) n
C53 C52 H52 119.0(11) n
C51 C52 H52 120.3(11) n
C52 C53 C54 119.49(15) n
C52 C53 H53 120.4(11) n
C54 C53 H53 120.1(11) n
C53 C54 C6 120.58(15) n
C53 C54 H54 121.7(10) n
C6 C54 H54 117.7(10) n
C6P C1P C2P 118.58(14) n
C6P C1P C2 122.97(13) n
C2P C1P C2 118.42(13) n
C3P C2P C1P 121.13(17) n
C3P C2P H2P 120.7(11) n
C1P C2P H2P 118.2(11) n
C4P C3P C2P 119.85(17) n
C4P C3P H3P 122.4(11) n
C2P C3P H3P 117.7(12) n
C3P C4P C5P 119.79(16) n
C3P C4P H4P 118.4(11) n
C5P C4P H4P 121.8(12) n
C4P C5P C6P 120.68(17) n
C4P C5P H5P 121.2(12) n
C6P C5P H5P 118.1(12) n
C5P C6P C1P 119.93(16) n
C5P C6P H6P 120.6(10) n
C1P C6P H6P 119.5(10) n

loop_
_geom_bond_atom_site_label_1
_geom_bond_atom_site_label_2
_geom_bond_site_symmetry_2
_geom_bond_distance
_geom_bond_publ_flag
N1 C2 . 1.3130(17) y
C2 C3 . 1.4828(19) y
C3 C4 . 1.4132(19) y
C4 C5 . 1.4781(19) y
C5 C6 . 1.3992(19) y
C6 C7 . 1.495(2) y
N1 C7 . 1.4911(17) y
O1 N1 . 1.2960(14) y
C2 C1P . 1.4796(19) y
C3 C31 . 1.400(2) y
C4 C34 . 1.4038(19) y
C5 C51 . 1.403(2) y
C6 C54 . 1.395(2) y
C7 H7A . .985(17) n
C7 H7B . 1.021(17) n
C31 C32 . 1.376(2) n
C31 H31 . .981(18) n
C32 C33 . 1.387(2) n
C32 H32 . 1.018(19) n
C33 C34 . 1.376(2) n
C33 H33 . .976(19) n
C34 H34 . .993(18) n
C51 C52 . 1.384(2) n
C51 H51 . .992(18) n
C52 C53 . 1.380(2) n
C52 H52 . .973(19) n
C53 C54 . 1.387(2) n
C53 H53 . 1.025(19) n
C54 H54 . .998(18) n
C1P C6P . 1.393(2) n
C1P C2P . 1.395(2) n
C2P C3P . 1.383(2) n
C2P H2P . .99(2) n
C3P C4P . 1.377(3) n
C3P H3P . 1.02(2) n
C4P C5P . 1.385(3) n
C4P H4P . 1.02(2) n
C5P C6P . 1.388(2) n
C5P H5P . .97(2) n
C6P H6P . .993(18) n

loop_
_geom_torsion_atom_site_label_1
_geom_torsion_atom_site_label_2
_geom_torsion_atom_site_label_3
_geom_torsion_atom_site_label_4
_geom_torsion
_geom_torsion_publ_flag
C7 N1 C2 C3 .08(19) y
N1 C2 C3 C4 46.2(2) y
C2 C3 C4 C5 -5.3(2) y
C3 C4 C5 C6 -39.58(19) y
C4 C5 C6 C7 2.18(19) y
C5 C6 C7 N1 69.55(16) y
C6 C7 N1 C2 -72.58(16) y
O1 N1 C2 C1P 4.2(2) y
C7 N1 C2 C1P -178.31(12) y
O1 N1 C2 C3 -177.45(12) y
N1 C2 C3 C31 -137.92(14) y
C1P C2 C3 C31 40.50(18) y
C1P C2 C3 C4 -135.36(14) y
C31 C3 C4 C34 -.68(19) y
C2 C3 C4 C34 175.11(13) y
C31 C3 C4 C5 178.96(13) y
C34 C4 C5 C6 140.06(14) y
C34 C4 C5 C51 -37.85(19) y
C3 C4 C5 C51 142.51(14) y
C51 C5 C6 C54 -.5(2) y
C4 C5 C6 C54 -178.40(12) y
C51 C5 C6 C7 -179.86(12) y
O1 N1 C7 C6 105.17(13) y
C54 C6 C7 N1 -109.86(14) y
C4 C3 C31 C32 .1(2) n
C2 C3 C31 C32 -175.99(14) n
C3 C31 C32 C33 .1(2) n
C31 C32 C33 C34 .2(2) n
C32 C33 C34 C4 -.7(2) n
C3 C4 C34 C33 1.0(2) n
C5 C4 C34 C33 -178.67(14) n
C6 C5 C51 C52 .4(2) n
C4 C5 C51 C52 178.32(13) n
C5 C51 C52 C53 .3(2) n
C51 C52 C53 C54 -.9(2) n
C52 C53 C54 C6 .9(2) n
C5 C6 C54 C53 -.2(2) n
C7 C6 C54 C53 179.24(14) n
N1 C2 C1P C6P 39.5(2) n
C3 C2 C1P C6P -138.93(14) n
N1 C2 C1P C2P -142.37(14) n
C3 C2 C1P C2P 39.20(19) n
C6P C1P C2P C3P -1.6(2) n
C2 C1P C2P C3P -179.83(15) n
C1P C2P C3P C4P 2.1(3) n
C2P C3P C4P C5P -1.0(3) n
C3P C4P C5P C6P -.6(3) n
C4P C5P C6P C1P 1.1(2) n
C2P C1P C6P C5P .0(2) n
C2 C1P C6P C5P 178.14(14) n
